data_7239839
loop_
_publ_author_name
'Ahuja, Dipali'
'Ramisetty, Kiran A.'
'Sumanth, Peraka Krishna'
'Crowley, Clare M.'
'Lusi, Matteo'
'Rasmuson, \%Ake C.'

_publ_section_title
;
 Microwave assisted slurry conversion crystallization for manufacturing of
 new co-crystals of sulfamethazine and sulfamerazine
;
_journal_issue 8
_journal_name_full CrystEngComm
_journal_page_first 1381
_journal_page_last 1394
_journal_paper_doi 10.1039/C9CE01886G
_journal_volume 22
_journal_year 2020
_chemical_formula_sum 'C18 H19 N5 O4 S'
_chemical_formula_weight 401.44
_space_group_crystal_system triclinic
_space_group_IT_number 2
_space_group_name_Hall '-P 1'
_space_group_name_H-M_alt 'P -1'
_atom_sites_solution_hydrogens geom
_audit_creation_method SHELXL-2014/7
_audit_update_record
;
2019-09-03 deposited with the CCDC.	2020-01-29 downloaded from the CCDC.
;
_cell_angle_alpha 98.0020(10)
_cell_angle_beta 91.5320(10)
_cell_angle_gamma 102.4480(10)
_cell_formula_units_Z 2
_cell_length_a 7.4833(2)
_cell_length_b 8.1520(2)
_cell_length_c 16.1344(4)
_cell_measurement_reflns_used 2675
_cell_measurement_temperature 100(2)
_cell_measurement_theta_max 20
_cell_measurement_theta_min 2
_cell_volume 950.12(4)
_computing_structure_refinement 'SHELXL-2014/7 (Sheldrick, 2014)'
_diffrn_ambient_temperature 100(2)
_diffrn_measured_fraction_theta_full 0.997
_diffrn_measured_fraction_theta_max 0.996
_diffrn_measurement_device_type 'Bruker D8 Quest'
_diffrn_radiation_type MoK\a
_diffrn_radiation_wavelength 0.71073
_diffrn_reflns_av_R_equivalents 0.0251
_diffrn_reflns_av_unetI/netI 0.0246
_diffrn_reflns_Laue_measured_fraction_full 0.997
_diffrn_reflns_Laue_measured_fraction_max 0.996
_diffrn_reflns_limit_h_max 9
_diffrn_reflns_limit_h_min -9
_diffrn_reflns_limit_k_max 10
_diffrn_reflns_limit_k_min -10
_diffrn_reflns_limit_l_max 20
_diffrn_reflns_limit_l_min -20
_diffrn_reflns_number 19187
_diffrn_reflns_point_group_measured_fraction_full 0.997
_diffrn_reflns_point_group_measured_fraction_max 0.996
_diffrn_reflns_theta_full 25.242
_diffrn_reflns_theta_max 27.484
_diffrn_reflns_theta_min 2.792
_exptl_absorpt_coefficient_mu 0.206
_exptl_absorpt_correction_T_max 0.7456
_exptl_absorpt_correction_T_min 0.7193
_exptl_absorpt_correction_type multi-scan
_exptl_absorpt_process_details sadabs
_exptl_crystal_colour colourless
_exptl_crystal_density_diffrn 1.403
_exptl_crystal_description plate
_exptl_crystal_F_000 420
_exptl_crystal_size_max 0.200
_exptl_crystal_size_mid 0.200
_exptl_crystal_size_min 0.050
_refine_diff_density_max 0.413
_refine_diff_density_min -0.453
_refine_diff_density_rms 0.048
_refine_ls_extinction_method none
_refine_ls_goodness_of_fit_ref 1.035
_refine_ls_hydrogen_treatment constr
_refine_ls_matrix_type full
_refine_ls_number_parameters 255
_refine_ls_number_reflns 4345
_refine_ls_number_restraints 0
_refine_ls_restrained_S_all 1.035
_refine_ls_R_factor_all 0.0482
_refine_ls_R_factor_gt 0.0360
_refine_ls_shift/su_max 0.000
_refine_ls_shift/su_mean 0.000
_refine_ls_structure_factor_coef Fsqd
_refine_ls_weighting_details 'w=1/[\s^2^(Fo^2^)+(0.0420P)^2^+0.4991P] where P=(Fo^2^+2Fc^2^)/3'
_refine_ls_weighting_scheme calc
_refine_ls_wR_factor_gt 0.0864
_refine_ls_wR_factor_ref 0.0921
_reflns_Friedel_coverage 0.000
_reflns_number_gt 3629
_reflns_number_total 4345
_reflns_threshold_expression 'I > 2\s(I)'
_cod_data_source_file c9ce01886g2.cif
_cod_data_source_block SMR_SAL
_cod_depositor_comments
;Adding full bibliography for 7239839--7239841.cif.

 Adding full bibliography for 7239839--7239841.cif.
;
_cod_database_code 7239839
_shelx_shelxl_version_number 2014/7
_shelx_space_group_comment
;
The symmetry employed for this shelxl refinement is uniquely defined
by the following loop, which should always be used as a source of
symmetry information in preference to the above space-group names.
They are only intended as comments.
;
_shelx_estimated_absorpt_t_min 0.960
_shelx_estimated_absorpt_t_max 0.990

loop_
_space_group_symop_operation_xyz
'x, y, z'
'-x, -y, -z'

loop_
_atom_site_label
_atom_site_type_symbol
_atom_site_fract_x
_atom_site_fract_y
_atom_site_fract_z
_atom_site_U_iso_or_equiv
_atom_site_adp_type
_atom_site_occupancy
_atom_site_site_symmetry_order
_atom_site_calc_flag
_atom_site_refinement_flags_posn
_atom_site_refinement_flags_adp
N1A N 0.58211(17) 0.30155(16) 0.38910(8) 0.0182(3) Uani 1 1 d . .
C2A C 0.7418(2) 0.36528(18) 0.43194(9) 0.0175(3) Uani 1 1 d . .
N3A N 0.77494(18) 0.38788(17) 0.51536(8) 0.0223(3) Uani 1 1 d . .
C4A C 0.6285(2) 0.3361(2) 0.55893(10) 0.0282(4) Uani 1 1 d . .
H4A H 0.6440 0.3479 0.6183 0.034 Uiso 1 1 calc R U
C5A C 0.4566(2) 0.2665(2) 0.52111(11) 0.0279(4) Uani 1 1 d . .
H5A H 0.3549 0.2296 0.5532 0.033 Uiso 1 1 calc R U
C6A C 0.4371(2) 0.25213(19) 0.43440(10) 0.0214(3) Uani 1 1 d . .
N7A N 0.89708(17) 0.41598(16) 0.38843(7) 0.0183(3) Uani 1 1 d . .
H7A H 1.0035 0.4387 0.4171 0.022 Uiso 1 1 calc R U
S8A S 0.90141(5) 0.43774(5) 0.28845(2) 0.01637(10) Uani 1 1 d . .
C9A C 0.7829(2) 0.59343(18) 0.27394(9) 0.0165(3) Uani 1 1 d . .
C10A C 0.6020(2) 0.54925(19) 0.24126(9) 0.0182(3) Uani 1 1 d . .
H10A H 0.5428 0.4331 0.2257 0.022 Uiso 1 1 calc R U
C11A C 0.5091(2) 0.67509(19) 0.23164(9) 0.0189(3) Uani 1 1 d . .
H11A H 0.3861 0.6451 0.2089 0.023 Uiso 1 1 calc R U
C12A C 0.5951(2) 0.84761(19) 0.25525(9) 0.0196(3) Uani 1 1 d . .
C13A C 0.7788(2) 0.88920(19) 0.28765(10) 0.0212(3) Uani 1 1 d . .
H13A H 0.8392 1.0050 0.3033 0.025 Uiso 1 1 calc R U
C14A C 0.8711(2) 0.76391(19) 0.29684(9) 0.0198(3) Uani 1 1 d . .
H14A H 0.9948 0.7931 0.3187 0.024 Uiso 1 1 calc R U
N15A N 0.50389(19) 0.97156(17) 0.24717(9) 0.0274(3) Uani 1 1 d . .
H15A H 0.3893 0.9448 0.2269 0.033 Uiso 1 1 calc R U
H15B H 0.5592 1.0788 0.2622 0.033 Uiso 1 1 calc R U
O16A O 0.80867(15) 0.28037(13) 0.23924(6) 0.0201(2) Uani 1 1 d . .
O17A O 1.09300(14) 0.50027(14) 0.27865(7) 0.0214(2) Uani 1 1 d . .
C18A C 0.2565(2) 0.1815(2) 0.38676(11) 0.0290(4) Uani 1 1 d . .
H18A H 0.2381 0.2558 0.3460 0.043 Uiso 1 1 calc R U
H18B H 0.1580 0.1748 0.4258 0.043 Uiso 1 1 calc R U
H18C H 0.2551 0.0677 0.3572 0.043 Uiso 1 1 calc R U
C1B C 0.1935(2) 1.0361(2) 0.10290(9) 0.0219(3) Uani 1 1 d . .
C2B C 0.2091(2) 0.9379(2) 0.02538(9) 0.0207(3) Uani 1 1 d . .
C3B C 0.2786(2) 1.0237(2) -0.04025(10) 0.0264(3) Uani 1 1 d . .
H3B H 0.2899 0.9601 -0.0931 0.032 Uiso 1 1 calc R U
C4B C 0.3308(3) 1.1980(2) -0.02978(11) 0.0314(4) Uani 1 1 d . .
H4B H 0.3791 1.2538 -0.0749 0.038 Uiso 1 1 calc R U
C5B C 0.3127(2) 1.2926(2) 0.04710(11) 0.0298(4) Uani 1 1 d . .
H5B H 0.3473 1.4131 0.0542 0.036 Uiso 1 1 calc R U
C6B C 0.2447(2) 1.2118(2) 0.11299(10) 0.0264(4) Uani 1 1 d . .
H6B H 0.2329 1.2767 0.1654 0.032 Uiso 1 1 calc R U
O7B O 0.12891(17) 0.96276(16) 0.17006(7) 0.0301(3) Uani 1 1 d . .
H7B H 0.0922 0.8575 0.1555 0.036 Uiso 1 1 calc R U
N8B N 0.15219(19) 0.65761(17) -0.05779(8) 0.0260(3) Uani 1 1 d . .
H8B1 H 0.1144 0.5464 -0.0637 0.031 Uiso 1 1 calc R U
H8B2 H 0.1940 0.7068 -0.1008 0.031 Uiso 1 1 calc R U
C9B C 0.1461(2) 0.7511(2) 0.01586(10) 0.0232(3) Uani 1 1 d . .
O10B O 0.08621(18) 0.68082(15) 0.07743(7) 0.0311(3) Uani 1 1 d . .

loop_
_atom_site_aniso_label
_atom_site_aniso_U_11
_atom_site_aniso_U_22
_atom_site_aniso_U_33
_atom_site_aniso_U_23
_atom_site_aniso_U_13
_atom_site_aniso_U_12
N1A 0.0184(6) 0.0202(6) 0.0162(6) 0.0026(5) 0.0026(5) 0.0049(5)
C2A 0.0206(7) 0.0179(7) 0.0152(7) 0.0038(5) 0.0048(6) 0.0055(5)
N3A 0.0209(6) 0.0300(7) 0.0148(6) 0.0039(5) 0.0032(5) 0.0024(5)
C4A 0.0261(8) 0.0417(10) 0.0145(7) 0.0047(7) 0.0052(6) 0.0015(7)
C5A 0.0216(8) 0.0374(10) 0.0225(8) 0.0053(7) 0.0091(6) 0.0006(7)
C6A 0.0204(7) 0.0209(8) 0.0225(8) 0.0020(6) 0.0039(6) 0.0042(6)
N7A 0.0158(6) 0.0265(7) 0.0125(6) 0.0051(5) 0.0017(5) 0.0028(5)
S8A 0.01809(18) 0.01894(18) 0.01192(17) 0.00270(13) 0.00340(13) 0.00320(13)
C9A 0.0200(7) 0.0168(7) 0.0126(7) 0.0034(5) 0.0030(5) 0.0027(5)
C10A 0.0207(7) 0.0184(7) 0.0134(7) 0.0026(5) 0.0021(6) -0.0009(5)
C11A 0.0170(7) 0.0225(8) 0.0156(7) 0.0036(6) 0.0013(6) 0.0003(6)
C12A 0.0235(8) 0.0207(7) 0.0151(7) 0.0043(6) 0.0057(6) 0.0045(6)
C13A 0.0231(8) 0.0165(7) 0.0215(8) 0.0016(6) 0.0022(6) -0.0006(6)
C14A 0.0184(7) 0.0203(7) 0.0183(7) 0.0026(6) -0.0002(6) -0.0009(6)
N15A 0.0255(7) 0.0201(7) 0.0361(8) 0.0021(6) -0.0016(6) 0.0056(5)
O16A 0.0262(6) 0.0181(5) 0.0153(5) 0.0013(4) 0.0035(4) 0.0036(4)
O17A 0.0189(5) 0.0282(6) 0.0173(5) 0.0046(4) 0.0061(4) 0.0044(4)
C18A 0.0193(8) 0.0381(10) 0.0265(9) -0.0011(7) 0.0027(7) 0.0034(7)
C1B 0.0151(7) 0.0332(9) 0.0152(7) 0.0028(6) -0.0002(6) 0.0010(6)
C2B 0.0181(7) 0.0281(8) 0.0157(7) 0.0034(6) 0.0003(6) 0.0045(6)
C3B 0.0320(9) 0.0300(9) 0.0167(7) 0.0036(6) 0.0043(7) 0.0054(7)
C4B 0.0427(10) 0.0301(9) 0.0206(8) 0.0079(7) 0.0050(7) 0.0031(8)
C5B 0.0344(9) 0.0263(9) 0.0265(9) 0.0026(7) -0.0022(7) 0.0031(7)
C6B 0.0234(8) 0.0330(9) 0.0191(8) -0.0035(6) -0.0006(6) 0.0033(7)
O7B 0.0317(6) 0.0362(7) 0.0150(5) 0.0009(5) 0.0044(5) -0.0069(5)
N8B 0.0345(8) 0.0229(7) 0.0187(7) 0.0041(5) 0.0046(6) 0.0015(6)
C9B 0.0229(8) 0.0284(8) 0.0171(7) 0.0037(6) -0.0003(6) 0.0034(6)
O10B 0.0425(7) 0.0304(6) 0.0165(6) 0.0064(5) 0.0033(5) -0.0024(5)

loop_
_atom_type_symbol
_atom_type_description
_atom_type_scat_dispersion_real
_atom_type_scat_dispersion_imag
_atom_type_scat_source
C C 0.0033 0.0016 'International Tables Vol C Tables 4.2.6.8 and 6.1.1.4'
H H 0.0000 0.0000 'International Tables Vol C Tables 4.2.6.8 and 6.1.1.4'
N N 0.0061 0.0033 'International Tables Vol C Tables 4.2.6.8 and 6.1.1.4'
O O 0.0106 0.0060 'International Tables Vol C Tables 4.2.6.8 and 6.1.1.4'
S S 0.1246 0.1234 'International Tables Vol C Tables 4.2.6.8 and 6.1.1.4'

loop_
_geom_angle_atom_site_label_1
_geom_angle_atom_site_label_2
_geom_angle_atom_site_label_3
_geom_angle
C2A N1A C6A 116.34(13)
N1A C2A N3A 127.47(14)
N1A C2A N7A 118.95(13)
N3A C2A N7A 113.58(13)
C4A N3A C2A 114.95(14)
N3A C4A C5A 122.62(15)
N3A C4A H4A 118.7
C5A C4A H4A 118.7
C4A C5A C6A 117.60(15)
C4A C5A H5A 121.2
C6A C5A H5A 121.2
N1A C6A C5A 120.99(14)
N1A C6A C18A 116.71(14)
C5A C6A C18A 122.30(14)
C2A N7A S8A 126.35(11)
C2A N7A H7A 116.8
S8A N7A H7A 116.8
O17A S8A O16A 118.88(6)
O17A S8A N7A 102.55(6)
O16A S8A N7A 108.95(6)
O17A S8A C9A 109.53(7)
O16A S8A C9A 108.91(7)
N7A S8A C9A 107.34(7)
C10A C9A C14A 120.54(14)
C10A C9A S8A 120.58(11)
C14A C9A S8A 118.87(11)
C11A C10A C9A 119.64(14)
C11A C10A H10A 120.2
C9A C10A H10A 120.2
C10A C11A C12A 120.62(14)
C10A C11A H11A 119.7
C12A C11A H11A 119.7
N15A C12A C11A 120.91(14)
N15A C12A C13A 120.41(14)
C11A C12A C13A 118.68(14)
C14A C13A C12A 120.60(14)
C14A C13A H13A 119.7
C12A C13A H13A 119.7
C13A C14A C9A 119.91(14)
C13A C14A H14A 120.0
C9A C14A H14A 120.0
C12A N15A H15A 120.0
C12A N15A H15B 120.0
H15A N15A H15B 120.0
C6A C18A H18A 109.5
C6A C18A H18B 109.5
H18A C18A H18B 109.5
C6A C18A H18C 109.5
H18A C18A H18C 109.5
H18B C18A H18C 109.5
O7B C1B C6B 117.78(14)
O7B C1B C2B 121.58(15)
C6B C1B C2B 120.64(14)
C3B C2B C1B 117.86(15)
C3B C2B C9B 122.96(14)
C1B C2B C9B 119.15(14)
C4B C3B C2B 121.35(15)
C4B C3B H3B 119.3
C2B C3B H3B 119.3
C3B C4B C5B 119.83(16)
C3B C4B H4B 120.1
C5B C4B H4B 120.1
C6B C5B C4B 120.19(16)
C6B C5B H5B 119.9
C4B C5B H5B 119.9
C5B C6B C1B 120.13(15)
C5B C6B H6B 119.9
C1B C6B H6B 119.9
C1B O7B H7B 109.5
C9B N8B H8B1 120.0
C9B N8B H8B2 120.0
H8B1 N8B H8B2 120.0
O10B C9B N8B 120.05(15)
O10B C9B C2B 120.12(14)
N8B C9B C2B 119.83(14)

loop_
_geom_bond_atom_site_label_1
_geom_bond_atom_site_label_2
_geom_bond_distance
N1A C2A 1.3284(19)
N1A C6A 1.3453(19)
C2A N3A 1.3418(19)
C2A N7A 1.3895(18)
N3A C4A 1.340(2)
C4A C5A 1.377(2)
C4A H4A 0.9500
C5A C6A 1.389(2)
C5A H5A 0.9500
C6A C18A 1.495(2)
N7A S8A 1.6477(12)
N7A H7A 0.8800
S8A O17A 1.4352(11)
S8A O16A 1.4356(11)
S8A C9A 1.7345(15)
C9A C10A 1.393(2)
C9A C14A 1.397(2)
C10A C11A 1.380(2)
C10A H10A 0.9500
C11A C12A 1.409(2)
C11A H11A 0.9500
C12A N15A 1.354(2)
C12A C13A 1.410(2)
C13A C14A 1.372(2)
C13A H13A 0.9500
C14A H14A 0.9500
N15A H15A 0.8800
N15A H15B 0.8800
C18A H18A 0.9800
C18A H18B 0.9800
C18A H18C 0.9800
C1B O7B 1.3599(18)
C1B C6B 1.385(2)
C1B C2B 1.410(2)
C2B C3B 1.400(2)
C2B C9B 1.479(2)
C3B C4B 1.375(2)
C3B H3B 0.9500
C4B C5B 1.392(2)
C4B H4B 0.9500
C5B C6B 1.379(2)
C5B H5B 0.9500
C6B H6B 0.9500
O7B H7B 0.8400
N8B C9B 1.327(2)
N8B H8B1 0.8800
N8B H8B2 0.8800
C9B O10B 1.2598(19)
